data_1100392
loop_
_publ_author_name
'R\"ubenstahl, T.'
'Weller, F.'
'Harms, K.'
'Dehnicke, K.'
'Fenske, D.'
'Baum, G.'

_publ_section_title
;
 Phosphaniminato-Komplexe des Titans. Synthese und Kristallstrukturen
 von CpTiCl2(NPMe~3~), [TiCl~3~(NPMe~3~)]~2~, [Ti~2~Cl~5~(NPMe~2~Ph)~3~]
 und [Ti~3~Cl~6~(NPMe~3~)~5~][BPh~4~]
;
_journal_coden_ASTM ZAACAB
_journal_issue 10
_journal_name_full
;
 Zeitschrift fuer Anorganische und Allgemeine Chemie
;
_journal_page_first 1741
_journal_page_last 1749
_journal_paper_doi 10.1002/zaac.19946201014
_journal_volume 620
_journal_year 1994
_chemical_formula_sum 'C6 H18 Cl6 N2 P2 Ti2'
_space_group_IT_number 61
_symmetry_cell_setting orthorhombic
_symmetry_Int_Tables_number 61
_symmetry_space_group_name_Hall '-P 2ac 2ab'
_symmetry_space_group_name_H-M 'P b c a'
_cell_angle_alpha 90
_cell_angle_beta 90
_cell_angle_gamma 90
_cell_formula_units_Z 4
_cell_length_a 11.405(2)
_cell_length_b 11.122(3)
_cell_length_c 15.894(3)
_cod_database_code 1100392

loop_
_symmetry_equiv_pos_site_id
_symmetry_equiv_pos_as_xyz
1 x,y,z
2 1/2-x,1/2+y,z
3 x,1/2-y,1/2+z
4 1/2-x,-y,1/2+z
5 -x,-y,-z
6 -1/2+x,-1/2-y,-z
7 -x,-1/2+y,-1/2-z
8 -1/2+x,y,-1/2-z

loop_
_atom_site_label
_atom_site_type_symbol
_atom_site_fract_x
_atom_site_fract_y
_atom_site_fract_z
Ti1 Ti 0.06879(7) 0.06559(8) 0.06395(5)
P1 P -0.04004(12) -0.18578(12) 0.12820(8)
Cl1 Cl 0.13402(13) 0.05387(12) 0.20172(8)
Cl2 Cl 0.25560(11) 0.05576(13) 0.01536(8)
Cl3 Cl -0.04197(14) 0.22865(12) 0.09774(9)
N1 N -0.0099(3) -0.0790(3) 0.0597(2)
C1 C -0.1194(5) -0.3080(5) 0.0816(4)
C2 C -0.1282(5) -0.1265(5) 0.2105(3)
C3 C 0.0903(4) -0.2497(5) 0.1701(3)
H1 H -0.1310(27) -0.3707(14) 0.1232(7)
H2 H -0.0752(15) -0.3398(20) 0.0345(14)
H3 H -0.1950(13) -0.2794(8) 0.0620(19)
H4 H -0.1496(25) -0.1905(8) 0.2489(12)
H5 H -0.1987(15) -0.0912(27) 0.1868(4)
H6 H -0.0846(12) -0.0653(22) 0.2406(14)
H7 H 0.0701(4) -0.3107(19) 0.2112(14)
H8 H 0.1365(13) -0.1873(7) 0.1970(16)
H9 H 0.1355(13) -0.2858(23) 0.1250(4)
N1D N 0.0099(3) 0.0790(3) -0.0597(2)
Ti1D Ti -0.06879(7) -0.06559(8) -0.06395(5)
P1D P 0.04004(12) 0.18578(12) -0.12820(8)
Cl1D Cl -0.13402(13) -0.05387(12) -0.20172(8)
Cl2D Cl -0.25560(11) -0.05576(13) -0.01536(8)
Cl3D Cl 0.04197(14) -0.22865(12) -0.09774(9)
C1D C 0.1194(5) 0.3080(5) -0.0816(4)
C2D C 0.1282(5) 0.1265(5) -0.2105(3)
C3D C -0.0903(4) 0.2497(5) -0.1701(3)
H1D H 0.1310(27) 0.3707(14) -0.1232(7)
H2D H 0.0752(15) 0.3398(20) -0.0345(14)
H3D H 0.1950(13) 0.2794(8) -0.0620(19)
H4D H 0.1496(25) 0.1905(8) -0.2489(12)
H5D H 0.1987(15) 0.0912(27) -0.1868(4)
H6D H 0.0846(12) 0.0653(22) -0.2406(14)
H7D H -0.0701(4) 0.3107(19) -0.2112(14)
H8D H -0.1365(13) 0.1873(7) -0.1970(16)
H9D H -0.1355(13) 0.2858(23) -0.1250(4)

loop_
_atom_type_symbol
_atom_type_radius_bond
C 0.68
H 0.23
Cl 0.99
N 0.68
P 1.05
Ti 1.27
